data_7000097
loop_
_publ_author_name
'Schranz, Ingo'
'Lief, Graham R.'
'Carrow, Christopher J.'
'Haagenson, Dana C.'
'Grocholl, Luke'
'Stahl, Lothar'
'Staples, Richard J.'
'Boomishankar, Ramamoorthy'
'Steiner, Alexander'

_publ_section_title
;
 Reversal of polarization in amidophosphines: neutral- and
 anionic-kappaP coordination vs. anionic-kappaP,N coordination and the
 formation of nickelaazaphosphiranes.
;
_journal_issue 20
_journal_name_full 'Dalton transactions (Cambridge, England : 2003)'
_journal_page_first 3307
_journal_page_last 3318
_journal_paper_doi 10.1039/b507040f
_journal_year 2005
_chemical_formula_sum 'C33 H61 Cl N6 Ni P2 Si2'
_chemical_formula_weight 754.16
_chemical_name_systematic
;
?
;
_space_group_IT_number 14
_symmetry_cell_setting monoclinic
_symmetry_space_group_name_Hall '-P 2yn'
_symmetry_space_group_name_H-M 'P 1 21/n 1'
_atom_sites_solution_hydrogens geom
_atom_sites_solution_primary direct
_atom_sites_solution_secondary difmap
_audit_creation_method SHELXL-97
_cell_angle_alpha 90.00
_cell_angle_beta 93.343(8)
_cell_angle_gamma 90.00
_cell_formula_units_Z 4
_cell_length_a 10.6331(13)
_cell_length_b 15.7716(15)
_cell_length_c 25.212(2)
_cell_measurement_temperature 213(2)
_cell_volume 4220.9(7)
_computing_structure_refinement 'SHELXL-97 (Sheldrick, 1997)'
_computing_structure_solution 'SHELXS-97 (Sheldrick, 1990)'
_diffrn_ambient_temperature 213(2)
_diffrn_measured_fraction_theta_full 0.996
_diffrn_measured_fraction_theta_max 0.996
_diffrn_radiation_monochromator graphite
_diffrn_radiation_source 'fine-focus sealed tube'
_diffrn_radiation_type MoK\a
_diffrn_radiation_wavelength 0.71073
_diffrn_reflns_av_R_equivalents 0.0238
_diffrn_reflns_av_sigmaI/netI 0.0255
_diffrn_reflns_limit_h_max 11
_diffrn_reflns_limit_h_min -4
_diffrn_reflns_limit_k_max 11
_diffrn_reflns_limit_k_min -16
_diffrn_reflns_limit_l_max 27
_diffrn_reflns_limit_l_min -27
_diffrn_reflns_number 7138
_diffrn_reflns_theta_full 22.50
_diffrn_reflns_theta_max 22.50
_diffrn_reflns_theta_min 2.04
_exptl_absorpt_coefficient_mu 0.685
_exptl_crystal_density_diffrn 1.187
_exptl_crystal_density_method 'not measured'
_exptl_crystal_F_000 1616
_refine_diff_density_max 0.586
_refine_diff_density_min -0.372
_refine_diff_density_rms 0.065
_refine_ls_extinction_coef 0.0023(3)
_refine_ls_extinction_expression Fc^*^=kFc[1+0.001xFc^2^\l^3^/sin(2\q)]^-1/4^
_refine_ls_extinction_method SHELXL
_refine_ls_goodness_of_fit_ref 1.035
_refine_ls_hydrogen_treatment mixed
_refine_ls_matrix_type full
_refine_ls_number_parameters 391
_refine_ls_number_reflns 5506
_refine_ls_number_restraints 831
_refine_ls_restrained_S_all 1.123
_refine_ls_R_factor_all 0.0566
_refine_ls_R_factor_gt 0.0520
_refine_ls_shift/su_max 0.000
_refine_ls_shift/su_mean 0.000
_refine_ls_structure_factor_coef Fsqd
_refine_ls_weighting_details 'calc w=1/[\s^2^(Fo^2^)+(0.0754P)^2^+6.0279P] where P=(Fo^2^+2Fc^2^)/3'
_refine_ls_weighting_scheme calc
_refine_ls_wR_factor_gt 0.1397
_refine_ls_wR_factor_ref 0.1444
_reflns_number_gt 4971
_reflns_number_total 5506
_reflns_threshold_expression >2sigma(I)
_cod_data_source_file b507040f.txt
_cod_data_source_block 10
_cod_original_cell_volume 4220.8(8)
_cod_original_sg_symbol_H-M P2(1)/n
_cod_database_code 7000097

loop_
_symmetry_equiv_pos_as_xyz
'x, y, z'
'-x+1/2, y+1/2, -z+1/2'
'-x, -y, -z'
'x-1/2, -y-1/2, z-1/2'

loop_
_atom_site_label
_atom_site_type_symbol
_atom_site_fract_x
_atom_site_fract_y
_atom_site_fract_z
_atom_site_U_iso_or_equiv
_atom_site_adp_type
_atom_site_occupancy
_atom_site_symmetry_multiplicity
_atom_site_calc_flag
_atom_site_refinement_flags
_atom_site_disorder_assembly
_atom_site_disorder_group
Ni1 Ni 0.79395(5) 0.27130(3) 0.183800(19) 0.0437(2) Uani 1 1 d . . .
Cl1 Cl 0.79720(16) 0.16962(8) 0.24149(5) 0.0824(4) Uani 1 1 d . . .
P1 P 0.81135(11) 0.24091(7) 0.10026(4) 0.0458(3) Uani 1 1 d . A .
P2 P 0.77199(10) 0.37693(7) 0.23608(4) 0.0428(3) Uani 1 1 d . . .
Si1 Si 0.83270(14) 0.18934(8) 0.00611(5) 0.0596(4) Uani 1 1 d . A .
Si2 Si 0.75198(13) 0.39489(8) 0.33468(4) 0.0547(4) Uani 1 1 d . . .
N1 N 0.7976(4) 0.3351(2) 0.12304(13) 0.0601(10) Uani 1 1 d . . .
N2 N 0.7618(4) 0.4653(2) 0.19976(13) 0.0556(10) Uani 1 1 d . . .
H2N H 0.7271 0.5079 0.2153 0.067 Uiso 1 1 calc R . .
N3 N 0.9300(4) 0.2183(2) 0.06106(14) 0.0551(9) Uani 1 1 d . A .
N4 N 0.7144(4) 0.2130(3) 0.04817(14) 0.0595(10) Uani 1 1 d . . .
N5 N 0.8695(3) 0.3952(2) 0.29000(13) 0.0497(8) Uani 1 1 d . . .
N6 N 0.6549(3) 0.3806(2) 0.27762(13) 0.0492(8) Uani 1 1 d . C .
C1 C 0.8156(4) 0.4200(3) 0.11085(16) 0.0518(11) Uani 1 1 d . . .
C2 C 0.8497(6) 0.4434(3) 0.06020(18) 0.0716(15) Uani 1 1 d . . .
H2 H 0.8602 0.4012 0.0345 0.086 Uiso 1 1 calc R . .
C3 C 0.8679(7) 0.5265(3) 0.0473(2) 0.090(2) Uani 1 1 d . . .
H3 H 0.8901 0.5412 0.0130 0.108 Uiso 1 1 calc R . .
C4 C 0.8535(7) 0.5882(3) 0.0849(2) 0.094(2) Uani 1 1 d . . .
H4 H 0.8665 0.6454 0.0763 0.113 Uiso 1 1 calc R . .
C5 C 0.8205(6) 0.5669(3) 0.13482(19) 0.0744(15) Uani 1 1 d . . .
H5 H 0.8117 0.6098 0.1602 0.089 Uiso 1 1 calc R . .
C6 C 0.7995(4) 0.4829(3) 0.14865(16) 0.0498(10) Uani 1 1 d . . .
C11 C 0.8400(7) 0.2557(4) -0.0541(2) 0.0921(19) Uani 1 1 d . . .
H11A H 0.7736 0.2388 -0.0800 0.138 Uiso 1 1 calc R B .
H11B H 0.9212 0.2482 -0.0692 0.138 Uiso 1 1 calc R . .
H11C H 0.8291 0.3148 -0.0448 0.138 Uiso 1 1 calc R . .
C12 C 0.8422(6) 0.0770(3) -0.0151(2) 0.0858(17) Uani 1 1 d . . .
H12A H 0.8430 0.0405 0.0158 0.129 Uiso 1 1 calc R B .
H12B H 0.9188 0.0684 -0.0335 0.129 Uiso 1 1 calc R . .
H12C H 0.7698 0.0635 -0.0388 0.129 Uiso 1 1 calc R . .
C21 C 0.7291(6) 0.4944(4) 0.3716(2) 0.0880(18) Uani 1 1 d . . .
H21A H 0.7982 0.5019 0.3981 0.132 Uiso 1 1 calc R . .
H21B H 0.6503 0.4916 0.3891 0.132 Uiso 1 1 calc R . .
H21C H 0.7268 0.5418 0.3471 0.132 Uiso 1 1 calc R . .
C22 C 0.7582(6) 0.3042(4) 0.3814(2) 0.0888(18) Uani 1 1 d . . .
H22A H 0.7743 0.2524 0.3622 0.133 Uiso 1 1 calc R . .
H22B H 0.6784 0.2995 0.3980 0.133 Uiso 1 1 calc R . .
H22C H 0.8253 0.3133 0.4086 0.133 Uiso 1 1 calc R . .
C30 C 1.0642(4) 0.2114(3) 0.07658(18) 0.0628(12) Uani 1 1 d DU . .
C31 C 1.0898(16) 0.1590(14) 0.1273(7) 0.104(6) Uiso 0.44(2) 1 d PDU A 1
H31A H 1.0592 0.1016 0.1214 0.157 Uiso 0.44(2) 1 calc PR A 1
H31B H 1.0467 0.1845 0.1562 0.157 Uiso 0.44(2) 1 calc PR A 1
H31C H 1.1797 0.1577 0.1364 0.157 Uiso 0.44(2) 1 calc PR A 1
C32 C 1.1135(14) 0.3003(7) 0.0875(9) 0.087(5) Uiso 0.44(2) 1 d PDU A 1
H32A H 1.0981 0.3350 0.0560 0.130 Uiso 0.44(2) 1 calc PR A 1
H32B H 1.2033 0.2980 0.0967 0.130 Uiso 0.44(2) 1 calc PR A 1
H32C H 1.0706 0.3248 0.1168 0.130 Uiso 0.44(2) 1 calc PR A 1
C33 C 1.1334(13) 0.1720(13) 0.0310(5) 0.082(5) Uiso 0.44(2) 1 d PDU A 1
H33A H 1.1010 0.1154 0.0238 0.123 Uiso 0.44(2) 1 calc PR A 1
H33B H 1.2228 0.1688 0.0410 0.123 Uiso 0.44(2) 1 calc PR A 1
H33C H 1.1203 0.2067 -0.0006 0.123 Uiso 0.44(2) 1 calc PR A 1
C31' C 1.0856(11) 0.1278(7) 0.1057(6) 0.085(4) Uiso 0.56(2) 1 d PDU A 2
H31D H 1.0571 0.0814 0.0827 0.127 Uiso 0.56(2) 1 calc PR A 2
H31E H 1.0388 0.1275 0.1375 0.127 Uiso 0.56(2) 1 calc PR A 2
H31F H 1.1747 0.1210 0.1153 0.127 Uiso 0.56(2) 1 calc PR A 2
C32' C 1.1081(12) 0.2837(8) 0.1122(7) 0.094(4) Uiso 0.56(2) 1 d PDU A 2
H32D H 1.0963 0.3369 0.0931 0.141 Uiso 0.56(2) 1 calc PR A 2
H32E H 1.1966 0.2764 0.1227 0.141 Uiso 0.56(2) 1 calc PR A 2
H32F H 1.0595 0.2845 0.1435 0.141 Uiso 0.56(2) 1 calc PR A 2
C33' C 1.1360(12) 0.2134(13) 0.0255(4) 0.098(4) Uiso 0.56(2) 1 d PDU A 2
H33D H 1.1075 0.1671 0.0025 0.147 Uiso 0.56(2) 1 calc PR A 2
H33E H 1.2256 0.2073 0.0345 0.147 Uiso 0.56(2) 1 calc PR A 2
H33F H 1.1204 0.2669 0.0074 0.147 Uiso 0.56(2) 1 calc PR A 2
C40 C 0.5708(13) 0.2088(8) 0.0428(4) 0.065(5) Uiso 0.535(16) 1 d PDU B 1
C41 C 0.5341(15) 0.2916(9) 0.0154(7) 0.124(6) Uiso 0.535(16) 1 d PDU B 1
H41A H 0.5679 0.2930 -0.0195 0.186 Uiso 0.535(16) 1 calc PR B 1
H41B H 0.5680 0.3388 0.0364 0.186 Uiso 0.535(16) 1 calc PR B 1
H41C H 0.4430 0.2960 0.0118 0.186 Uiso 0.535(16) 1 calc PR B 1
C42 C 0.5189(14) 0.2028(11) 0.0970(5) 0.094(4) Uiso 0.535(16) 1 d PDU B 1
H42A H 0.5435 0.1491 0.1132 0.141 Uiso 0.535(16) 1 calc PR B 1
H42B H 0.4277 0.2064 0.0935 0.141 Uiso 0.535(16) 1 calc PR B 1
H42C H 0.5519 0.2489 0.1191 0.141 Uiso 0.535(16) 1 calc PR B 1
C43 C 0.5283(11) 0.1374(8) 0.0062(5) 0.088(4) Uiso 0.535(16) 1 d PDU B 1
H43A H 0.5523 0.0836 0.0224 0.132 Uiso 0.535(16) 1 calc PR B 1
H43B H 0.5679 0.1432 -0.0273 0.132 Uiso 0.535(16) 1 calc PR B 1
H43C H 0.4375 0.1395 -0.0001 0.132 Uiso 0.535(16) 1 calc PR B 1
C40' C 0.5815(15) 0.2260(9) 0.0444(5) 0.067(6) Uiso 0.465(16) 1 d PDU B 2
C41' C 0.5355(14) 0.3158(8) 0.0506(7) 0.098(5) Uiso 0.465(16) 1 d PDU B 2
H41D H 0.5672 0.3380 0.0847 0.147 Uiso 0.465(16) 1 calc PR B 2
H41E H 0.4441 0.3164 0.0488 0.147 Uiso 0.465(16) 1 calc PR B 2
H41F H 0.5657 0.3507 0.0224 0.147 Uiso 0.465(16) 1 calc PR B 2
C42' C 0.5243(15) 0.1700(11) 0.0885(6) 0.090(5) Uiso 0.465(16) 1 d PDU B 2
H42D H 0.5519 0.1118 0.0848 0.135 Uiso 0.465(16) 1 calc PR B 2
H42E H 0.4331 0.1724 0.0846 0.135 Uiso 0.465(16) 1 calc PR B 2
H42F H 0.5526 0.1913 0.1232 0.135 Uiso 0.465(16) 1 calc PR B 2
C43' C 0.5304(16) 0.1937(14) -0.0096(6) 0.122(6) Uiso 0.465(16) 1 d PDU B 2
H43D H 0.5559 0.1351 -0.0140 0.182 Uiso 0.465(16) 1 calc PR B 2
H43E H 0.5637 0.2280 -0.0374 0.182 Uiso 0.465(16) 1 calc PR B 2
H43F H 0.4392 0.1972 -0.0117 0.182 Uiso 0.465(16) 1 calc PR B 2
C50 C 0.0014(13) 0.4216(8) 0.2897(5) 0.072(5) Uiso 0.59(3) 1 d PDU . 1
C51 C 0.0140(12) 0.5164(7) 0.2829(6) 0.091(4) Uiso 0.59(3) 1 d PDU . 1
H51A H -0.0241 0.5329 0.2486 0.136 Uiso 0.59(3) 1 calc PR . 1
H51B H 0.1025 0.5317 0.2850 0.136 Uiso 0.59(3) 1 calc PR . 1
H51C H -0.0284 0.5452 0.3108 0.136 Uiso 0.59(3) 1 calc PR . 1
C52 C 0.0601(12) 0.4000(13) 0.3448(4) 0.099(4) Uiso 0.59(3) 1 d PDU . 1
H52A H 0.0536 0.3394 0.3508 0.149 Uiso 0.59(3) 1 calc PR . 1
H52B H 0.0160 0.4303 0.3715 0.149 Uiso 0.59(3) 1 calc PR . 1
H52C H 0.1482 0.4164 0.3469 0.149 Uiso 0.59(3) 1 calc PR . 1
C53 C 0.0671(12) 0.3640(10) 0.2500(6) 0.089(4) Uiso 0.59(3) 1 d PDU . 1
H53A H 0.0514 0.3050 0.2583 0.134 Uiso 0.59(3) 1 calc PR . 1
H53B H 0.1571 0.3747 0.2527 0.134 Uiso 0.59(3) 1 calc PR . 1
H53C H 0.0339 0.3762 0.2141 0.134 Uiso 0.59(3) 1 calc PR . 1
C50' C 0.0082(15) 0.4051(10) 0.2944(5) 0.050(5) Uiso 0.41(3) 1 d PDU . 2
C51' C 0.038(2) 0.4994(12) 0.3040(11) 0.113(7) Uiso 0.41(3) 1 d PDU . 2
H51D H -0.0016 0.5329 0.2754 0.169 Uiso 0.41(3) 1 calc PR . 2
H51E H 0.1282 0.5080 0.3053 0.169 Uiso 0.41(3) 1 calc PR . 2
H51F H 0.0053 0.5169 0.3375 0.169 Uiso 0.41(3) 1 calc PR . 2
C52' C 0.0687(15) 0.3567(16) 0.3402(6) 0.088(6) Uiso 0.41(3) 1 d PDU . 2
H52D H 0.0274 0.3706 0.3723 0.132 Uiso 0.41(3) 1 calc PR . 2
H52E H 0.1572 0.3717 0.3445 0.132 Uiso 0.41(3) 1 calc PR . 2
H52F H 0.0608 0.2964 0.3333 0.132 Uiso 0.41(3) 1 calc PR . 2
C53' C 0.0620(15) 0.3938(13) 0.2400(5) 0.071(5) Uiso 0.41(3) 1 d PDU . 2
H53D H 0.0189 0.4317 0.2146 0.107 Uiso 0.41(3) 1 calc PR . 2
H53E H 0.0500 0.3356 0.2283 0.107 Uiso 0.41(3) 1 calc PR . 2
H53F H 0.1512 0.4071 0.2425 0.107 Uiso 0.41(3) 1 calc PR . 2
C60 C 0.5203(4) 0.3650(3) 0.26726(19) 0.0682(13) Uani 1 1 d DU . .
C61 C 0.4588(17) 0.4543(9) 0.2720(8) 0.113(6) Uiso 0.396(11) 1 d PDU C 1
H61A H 0.4827 0.4784 0.3065 0.170 Uiso 0.396(11) 1 calc PR C 1
H61B H 0.3679 0.4489 0.2681 0.170 Uiso 0.396(11) 1 calc PR C 1
H61C H 0.4876 0.4911 0.2443 0.170 Uiso 0.396(11) 1 calc PR C 1
C62 C 0.4674(17) 0.3188(12) 0.3139(6) 0.112(7) Uiso 0.396(11) 1 d PDU C 1
H62A H 0.4958 0.3466 0.3468 0.169 Uiso 0.396(11) 1 calc PR C 1
H62B H 0.4965 0.2605 0.3145 0.169 Uiso 0.396(11) 1 calc PR C 1
H62C H 0.3761 0.3197 0.3103 0.169 Uiso 0.396(11) 1 calc PR C 1
C63 C 0.4829(17) 0.3260(12) 0.2154(5) 0.102(6) Uiso 0.396(11) 1 d PDU C 1
H63A H 0.5168 0.3591 0.1871 0.153 Uiso 0.396(11) 1 calc PR C 1
H63B H 0.3918 0.3245 0.2107 0.153 Uiso 0.396(11) 1 calc PR C 1
H63C H 0.5157 0.2686 0.2144 0.153 Uiso 0.396(11) 1 calc PR C 1
C61' C 0.4455(12) 0.4105(9) 0.3069(5) 0.125(5) Uiso 0.604(11) 1 d PDU C 2
H61D H 0.4770 0.3954 0.3426 0.187 Uiso 0.604(11) 1 calc PR C 2
H61E H 0.3576 0.3943 0.3020 0.187 Uiso 0.604(11) 1 calc PR C 2
H61F H 0.4534 0.4712 0.3020 0.187 Uiso 0.604(11) 1 calc PR C 2
C62' C 0.4976(14) 0.2687(7) 0.2736(6) 0.130(5) Uiso 0.604(11) 1 d PDU C 2
H62D H 0.5442 0.2379 0.2478 0.194 Uiso 0.604(11) 1 calc PR C 2
H62E H 0.4084 0.2567 0.2677 0.194 Uiso 0.604(11) 1 calc PR C 2
H62F H 0.5260 0.2512 0.3092 0.194 Uiso 0.604(11) 1 calc PR C 2
C63' C 0.4771(10) 0.3860(8) 0.2102(4) 0.093(3) Uiso 0.604(11) 1 d PDU C 2
H63D H 0.5282 0.3550 0.1861 0.140 Uiso 0.604(11) 1 calc PR C 2
H63E H 0.4861 0.4464 0.2042 0.140 Uiso 0.604(11) 1 calc PR C 2
H63F H 0.3895 0.3699 0.2039 0.140 Uiso 0.604(11) 1 calc PR C 2
C70 C 0.6598(15) 0.3983(14) 0.8307(7) 0.146(6) Uiso 0.584(14) 1 d PDU D 1
C71 C 0.7634(14) 0.4384(10) 0.8534(6) 0.122(5) Uiso 0.584(14) 1 d PDU D 1
H71 H 0.8412 0.4377 0.8375 0.147 Uiso 0.584(14) 1 calc PR D 1
C72 C 0.7487(17) 0.4784(14) 0.8988(7) 0.136(6) Uiso 0.584(14) 1 d PDU D 1
H72 H 0.8203 0.5045 0.9152 0.164 Uiso 0.584(14) 1 calc PR D 1
C73 C 0.6390(15) 0.4850(11) 0.9237(6) 0.139(6) Uiso 0.584(14) 1 d PDU D 1
H73 H 0.6334 0.5166 0.9551 0.167 Uiso 0.584(14) 1 calc PR D 1
C74 C 0.5367(17) 0.4429(14) 0.9004(8) 0.163(7) Uiso 0.584(14) 1 d PDU D 1
H74 H 0.4587 0.4441 0.9161 0.196 Uiso 0.584(14) 1 calc PR D 1
C75 C 0.5499(13) 0.4006(10) 0.8553(6) 0.105(4) Uiso 0.584(14) 1 d PDU D 1
H75 H 0.4802 0.3711 0.8400 0.126 Uiso 0.584(14) 1 calc PR D 1
C76 C 0.674(2) 0.3574(16) 0.7798(8) 0.206(10) Uiso 0.584(14) 1 d PDU D 1
H76A H 0.5949 0.3323 0.7672 0.310 Uiso 0.584(14) 1 calc PR D 1
H76B H 0.7381 0.3135 0.7839 0.310 Uiso 0.584(14) 1 calc PR D 1
H76C H 0.7001 0.3991 0.7543 0.310 Uiso 0.584(14) 1 calc PR D 1
C70' C 0.5996(17) 0.4435(13) 0.8881(7) 0.114(6) Uiso 0.416(14) 1 d PDU D 2
C71' C 0.7081(19) 0.4807(19) 0.9048(10) 0.135(9) Uiso 0.416(14) 1 d PDU D 2
H71' H 0.7127 0.5159 0.9349 0.162 Uiso 0.416(14) 1 calc PR D 2
C72' C 0.8098(18) 0.4659(15) 0.8772(9) 0.138(8) Uiso 0.416(14) 1 d PDU D 2
H72' H 0.8866 0.4912 0.8889 0.166 Uiso 0.416(14) 1 calc PR D 2
C73' C 0.8075(18) 0.4165(13) 0.8334(8) 0.116(6) Uiso 0.416(14) 1 d PDU D 2
H73' H 0.8812 0.4073 0.8153 0.139 Uiso 0.416(14) 1 calc PR D 2
C74' C 0.699(2) 0.381(2) 0.8163(11) 0.170(11) Uiso 0.416(14) 1 d PDU D 2
H74' H 0.6954 0.3478 0.7854 0.204 Uiso 0.416(14) 1 calc PR D 2
C75' C 0.591(2) 0.3936(19) 0.8439(10) 0.144(9) Uiso 0.416(14) 1 d PDU D 2
H75' H 0.5145 0.3682 0.8324 0.172 Uiso 0.416(14) 1 calc PR D 2
C76' C 0.506(2) 0.468(2) 0.9247(11) 0.187(13) Uiso 0.416(14) 1 d PDU D 2
H76D H 0.4255 0.4420 0.9137 0.280 Uiso 0.416(14) 1 calc PR D 2
H76E H 0.4966 0.5291 0.9246 0.280 Uiso 0.416(14) 1 calc PR D 2
H76F H 0.5318 0.4487 0.9602 0.280 Uiso 0.416(14) 1 calc PR D 2

loop_
_atom_site_aniso_label
_atom_site_aniso_U_11
_atom_site_aniso_U_22
_atom_site_aniso_U_33
_atom_site_aniso_U_23
_atom_site_aniso_U_13
_atom_site_aniso_U_12
Ni1 0.0563(4) 0.0383(3) 0.0373(3) 0.0014(2) 0.0090(2) 0.0012(2)
Cl1 0.1326(12) 0.0537(7) 0.0617(8) 0.0178(6) 0.0127(8) 0.0013(7)
P1 0.0604(7) 0.0407(6) 0.0371(6) -0.0020(4) 0.0093(5) 0.0038(5)
P2 0.0531(6) 0.0426(6) 0.0335(5) 0.0002(4) 0.0103(5) 0.0000(5)
Si1 0.0841(9) 0.0559(8) 0.0398(7) -0.0068(6) 0.0116(6) 0.0076(7)
Si2 0.0742(8) 0.0559(7) 0.0352(6) -0.0037(5) 0.0127(6) -0.0090(6)
N1 0.102(3) 0.042(2) 0.0383(19) 0.0010(16) 0.0204(19) 0.0041(19)
N2 0.090(3) 0.0394(19) 0.0401(19) -0.0003(15) 0.0219(18) 0.0087(18)
N3 0.066(2) 0.055(2) 0.045(2) -0.0065(16) 0.0146(17) 0.0029(18)
N4 0.066(2) 0.071(2) 0.042(2) -0.0087(18) 0.0008(17) 0.009(2)
N5 0.054(2) 0.054(2) 0.0412(19) -0.0038(16) 0.0047(16) -0.0065(17)
N6 0.054(2) 0.054(2) 0.0404(18) -0.0022(16) 0.0146(16) -0.0021(16)
C1 0.074(3) 0.041(2) 0.042(2) 0.0031(19) 0.017(2) 0.005(2)
C2 0.119(4) 0.052(3) 0.047(3) 0.002(2) 0.032(3) 0.010(3)
C3 0.161(6) 0.056(3) 0.059(3) 0.012(3) 0.053(4) 0.004(3)
C4 0.165(6) 0.047(3) 0.076(4) 0.010(3) 0.054(4) -0.004(3)
C5 0.127(5) 0.044(3) 0.056(3) 0.001(2) 0.034(3) 0.001(3)
C6 0.070(3) 0.040(2) 0.040(2) 0.0031(18) 0.017(2) 0.005(2)
C11 0.143(6) 0.087(4) 0.048(3) 0.004(3) 0.018(3) 0.009(4)
C12 0.124(5) 0.068(3) 0.066(3) -0.016(3) 0.013(3) 0.009(3)
C21 0.119(5) 0.083(4) 0.064(3) -0.027(3) 0.024(3) -0.011(4)
C22 0.126(5) 0.092(4) 0.049(3) 0.018(3) 0.008(3) -0.020(4)
C30 0.064(3) 0.067(3) 0.060(3) -0.001(2) 0.017(2) 0.002(2)
C60 0.057(3) 0.085(4) 0.064(3) -0.004(3) 0.018(2) -0.004(3)

loop_
_atom_type_symbol
_atom_type_description
_atom_type_scat_dispersion_real
_atom_type_scat_dispersion_imag
_atom_type_scat_source
Ni Ni 0.3393 1.1124 'International Tables Vol C Tables 4.2.6.8 and 6.1.1.4'
Cl Cl 0.1484 0.1585 'International Tables Vol C Tables 4.2.6.8 and 6.1.1.4'
P P 0.1023 0.0942 'International Tables Vol C Tables 4.2.6.8 and 6.1.1.4'
Si Si 0.0817 0.0704 'International Tables Vol C Tables 4.2.6.8 and 6.1.1.4'
N N 0.0061 0.0033 'International Tables Vol C Tables 4.2.6.8 and 6.1.1.4'
H H 0.0000 0.0000 'International Tables Vol C Tables 4.2.6.8 and 6.1.1.4'
C C 0.0033 0.0016 'International Tables Vol C Tables 4.2.6.8 and 6.1.1.4'

loop_
_geom_angle_atom_site_label_1
_geom_angle_atom_site_label_2
_geom_angle_atom_site_label_3
_geom_angle
_geom_angle_site_symmetry_1
_geom_angle_site_symmetry_3
_geom_angle_publ_flag
N1 Ni1 P2 95.46(11) . . ?
N1 Ni1 Cl1 165.29(12) . . ?
P2 Ni1 Cl1 99.24(5) . . ?
N1 Ni1 P1 46.10(11) . . ?
P2 Ni1 P1 141.56(5) . . ?
Cl1 Ni1 P1 119.20(5) . . ?
N1 P1 N4 117.3(2) . . ?
N1 P1 N3 119.5(2) . . ?
N4 P1 N3 86.11(19) . . ?
N1 P1 Ni1 55.60(12) . . ?
N4 P1 Ni1 136.94(14) . . ?
N3 P1 Ni1 136.24(14) . . ?
N1 P1 Si1 130.45(14) . . ?
N4 P1 Si1 42.90(13) . . ?
N3 P1 Si1 43.21(13) . . ?
Ni1 P1 Si1 173.96(6) . . ?
N2 P2 N6 106.73(18) . . ?
N2 P2 N5 108.49(18) . . ?
N6 P2 N5 86.25(17) . . ?
N2 P2 Ni1 108.52(12) . . ?
N6 P2 Ni1 121.51(13) . . ?
N5 P2 Ni1 122.97(13) . . ?
N2 P2 Si2 116.14(13) . . ?
N6 P2 Si2 43.22(12) . . ?
N5 P2 Si2 43.08(12) . . ?
Ni1 P2 Si2 135.30(6) . . ?
N4 Si1 N3 82.84(17) . . ?
N4 Si1 C11 116.6(3) . . ?
N3 Si1 C11 117.0(3) . . ?
N4 Si1 C12 115.8(3) . . ?
N3 Si1 C12 116.1(2) . . ?
C11 Si1 C12 107.3(3) . . ?
N4 Si1 P1 41.32(12) . . ?
N3 Si1 P1 41.52(12) . . ?
C11 Si1 P1 126.8(2) . . ?
C12 Si1 P1 125.92(19) . . ?
N5 Si2 N6 82.99(16) . . ?
N5 Si2 C21 116.6(2) . . ?
N6 Si2 C21 116.0(2) . . ?
N5 Si2 C22 114.6(3) . . ?
N6 Si2 C22 115.2(2) . . ?
C21 Si2 C22 109.6(3) . . ?
N5 Si2 P2 41.70(11) . . ?
N6 Si2 P2 41.34(11) . . ?
C21 Si2 P2 127.8(2) . . ?
C22 Si2 P2 122.6(2) . . ?
C1 N1 P1 142.9(3) . . ?
C1 N1 Ni1 136.3(3) . . ?
P1 N1 Ni1 78.30(15) . . ?
C6 N2 P2 131.2(3) . . ?
C30 N3 P1 127.7(3) . . ?
C30 N3 Si1 136.0(3) . . ?
P1 N3 Si1 95.3(2) . . ?
C40' N4 C40 10.8(8) . . ?
C40' N4 P1 125.1(6) . . ?
C40 N4 P1 130.2(5) . . ?
C40' N4 Si1 137.9(6) . . ?
C40 N4 Si1 134.0(5) . . ?
P1 N4 Si1 95.8(2) . . ?
C50 N5 C50' 11.4(8) 1_655 1_655 ?
C50 N5 P2 126.1(5) 1_655 . ?
C50' N5 P2 129.9(5) 1_655 . ?
C50 N5 Si2 137.1(5) 1_655 . ?
C50' N5 Si2 134.9(5) 1_655 . ?
P2 N5 Si2 95.22(18) . . ?
C60 N6 P2 129.7(3) . . ?
C60 N6 Si2 134.4(3) . . ?
P2 N6 Si2 95.44(18) . . ?
N1 C1 C6 120.7(4) . . ?
N1 C1 C2 120.2(4) . . ?
C6 C1 C2 119.0(4) . . ?
C3 C2 C1 121.3(4) . . ?
C2 C3 C4 119.5(5) . . ?
C5 C4 C3 120.4(5) . . ?
C4 C5 C6 121.2(5) . . ?
C5 C6 C1 118.6(4) . . ?
C5 C6 N2 118.6(4) . . ?
C1 C6 N2 122.8(4) . . ?
N3 C30 C32' 111.4(6) . . ?
N3 C30 C32 107.5(7) . . ?
C32' C30 C32 26.0(7) . . ?
N3 C30 C31' 108.1(6) . . ?
C32' C30 C31' 109.7(7) . . ?
C32 C30 C31' 132.4(8) . . ?
N3 C30 C33 109.5(6) . . ?
C32' C30 C33 127.4(8) . . ?
C32 C30 C33 109.6(8) . . ?
C31' C30 C33 86.8(8) . . ?
N3 C30 C31 112.7(7) . . ?
C32' C30 C31 83.0(9) . . ?
C32 C30 C31 107.7(9) . . ?
C31' C30 C31 27.8(7) . . ?
C33 C30 C31 109.7(9) . . ?
N3 C30 C33' 107.4(6) . . ?
C32' C30 C33' 109.4(8) . . ?
C32 C30 C33' 87.1(8) . . ?
C31' C30 C33' 110.7(7) . . ?
C33 C30 C33' 25.2(7) . . ?
C31 C30 C33' 129.6(9) . . ?
C42 C40 C43 113.2(11) . . ?
C42 C40 C41 111.6(11) . . ?
C43 C40 C41 107.7(10) . . ?
C42 C40 N4 109.9(9) . . ?
C43 C40 N4 110.4(9) . . ?
C41 C40 N4 103.5(10) . . ?
N4 C40' C41' 117.0(12) . . ?
N4 C40' C43' 108.2(11) . . ?
C41' C40' C43' 107.8(12) . . ?
N4 C40' C42' 107.2(11) . . ?
C41' C40' C42' 108.2(11) . . ?
C43' C40' C42' 108.2(12) . . ?
N5 C50 C51 111.9(9) 1_455 . ?
N5 C50 C52 105.9(9) 1_455 . ?
C51 C50 C52 106.9(10) . . ?
N5 C50 C53 107.7(9) 1_455 . ?
C51 C50 C53 117.4(11) . . ?
C52 C50 C53 106.3(10) . . ?
N5 C50' C52' 112.7(11) 1_455 . ?
N5 C50' C53' 110.1(10) 1_455 . ?
C52' C50' C53' 117.8(13) . . ?
N5 C50' C51' 107.9(12) 1_455 . ?
C52' C50' C51' 107.3(12) . . ?
C53' C50' C51' 99.8(12) . . ?
N6 C60 C63 116.0(8) . . ?
N6 C60 C61' 110.7(6) . . ?
C63 C60 C61' 131.7(10) . . ?
N6 C60 C62 110.2(8) . . ?
C63 C60 C62 113.1(10) . . ?
C61' C60 C62 58.5(8) . . ?
N6 C60 C63' 111.8(5) . . ?
C63 C60 C63' 37.2(7) . . ?
C61' C60 C63' 112.7(7) . . ?
C62 C60 C63' 137.0(9) . . ?
N6 C60 C62' 107.7(7) . . ?
C63 C60 C62' 69.3(9) . . ?
C61' C60 C62' 108.0(8) . . ?
C62 C60 C62' 51.8(8) . . ?
C63' C60 C62' 105.7(7) . . ?
N6 C60 C61 104.2(8) . . ?
C63 C60 C61 110.6(10) . . ?
C61' C60 C61 43.5(8) . . ?
C62 C60 C61 101.4(10) . . ?
C63' C60 C61 76.8(8) . . ?
C62' C60 C61 144.0(10) . . ?
C75 C70 C71 119.4(13) . . ?
C75 C70 C76 123.8(14) . . ?
C71 C70 C76 116.8(14) . . ?
C72 C71 C70 116.8(13) . . ?
C71 C72 C73 125.6(14) . . ?
C72 C73 C74 116.4(14) . . ?
C75 C74 C73 119.0(15) . . ?
C74 C75 C70 122.7(13) . . ?
C71' C70' C75' 121.6(15) . . ?
C71' C70' C76' 107.2(15) . . ?
C75' C70' C76' 131.1(17) . . ?
C70' C71' C72' 117.8(16) . . ?
C71' C72' C73' 123.2(16) . . ?
C74' C73' C72' 118.7(15) . . ?
C73' C74' C75' 120.3(17) . . ?
C70' C75' C74' 118.3(16) . . ?

loop_
_geom_bond_atom_site_label_1
_geom_bond_atom_site_label_2
_geom_bond_distance
_geom_bond_site_symmetry_2
_geom_bond_publ_flag
Ni1 N1 1.835(3) . ?
Ni1 P2 2.1456(11) . ?
Ni1 Cl1 2.1640(13) . ?
Ni1 P1 2.1783(12) . ?
P1 N1 1.603(4) . ?
P1 N4 1.680(4) . ?
P1 N3 1.685(4) . ?
P1 Si1 2.5319(16) . ?
P2 N2 1.668(3) . ?
P2 N6 1.674(3) . ?
P2 N5 1.686(3) . ?
P2 Si2 2.5232(15) . ?
Si1 N4 1.732(4) . ?
Si1 N3 1.741(4) . ?
Si1 C11 1.850(5) . ?
Si1 C12 1.855(5) . ?
Si2 N5 1.730(3) . ?
Si2 N6 1.736(4) . ?
Si2 C21 1.848(5) . ?
Si2 C22 1.852(5) . ?
N1 C1 1.389(6) . ?
N2 C6 1.400(5) . ?
N3 C30 1.462(6) . ?
N4 C40' 1.426(16) . ?
N4 C40 1.526(14) . ?
N5 C50 1.464(14) 1_655 ?
N5 C50' 1.481(16) 1_655 ?
N6 C60 1.460(6) . ?
C1 C6 1.393(6) . ?
C1 C2 1.397(6) . ?
C2 C3 1.366(7) . ?
C3 C4 1.375(7) . ?
C4 C5 1.367(7) . ?
C5 C6 1.391(6) . ?
C30 C32' 1.508(10) . ?
C30 C32 1.517(11) . ?
C30 C31' 1.519(9) . ?
C30 C33 1.532(10) . ?
C30 C31 1.533(11) . ?
C30 C33' 1.534(10) . ?
C40 C42 1.506(11) . ?
C40 C43 1.509(12) . ?
C40 C41 1.518(12) . ?
C40' C41' 1.510(13) . ?
C40' C43' 1.523(13) . ?
C40' C42' 1.569(13) . ?
C50 N5 1.464(14) 1_455 ?
C50 C51 1.511(12) . ?
C50 C52 1.527(12) . ?
C50 C53 1.549(11) . ?
C50' N5 1.481(16) 1_455 ?
C50' C52' 1.497(13) . ?
C50' C53' 1.526(12) . ?
C50' C51' 1.537(13) . ?
C60 C63 1.478(11) . ?
C60 C61' 1.497(10) . ?
C60 C62 1.520(12) . ?
C60 C63' 1.521(9) . ?
C60 C62' 1.548(10) . ?
C60 C61 1.560(12) . ?
C70 C75 1.355(13) . ?
C70 C71 1.366(12) . ?
C70 C76 1.45(2) . ?
C71 C72 1.325(13) . ?
C72 C73 1.360(13) . ?
C73 C74 1.376(14) . ?
C74 C75 1.332(13) . ?
C70' C71' 1.340(14) . ?
C70' C75' 1.362(14) . ?
C70' C76' 1.45(2) . ?
C71' C72' 1.341(14) . ?
C72' C73' 1.350(14) . ?
C73' C74' 1.329(14) . ?
C74' C75' 1.390(15) . ?
